data_7701487
loop_
_publ_author_name
'Mielcarek, Agnieszka'
'Bie\'nko, Alina'
'Saramak, Paulina'
'Jezierska, Julia'
'Do\/l\;ega, Anna'

_publ_section_title
;
 Cu/Zn heterometallic complex with solvent-binding cavity, catalytic
 activity for oxidation of 1-phenylethanol and unusual magnetic properties
;
_journal_name_full 'Dalton Transactions'
_journal_paper_doi 10.1039/C9DT03304A
_journal_year 2019
_chemical_formula_sum 'C26 H22 N4 O4 Zn'
_chemical_formula_weight 519.84
_space_group_IT_number 14
_space_group_name_Hall '-P 2ybc'
_space_group_name_H-M_alt 'P 1 21/c 1'
_symmetry_cell_setting monoclinic
_symmetry_Int_Tables_number 14
_symmetry_space_group_name_Hall '-P 2ybc'
_symmetry_space_group_name_H-M 'P 1 21/c 1'
_atom_sites_solution_hydrogens geom
_audit_creation_date 2016-05-15T21:12:24-00:00
_audit_creation_method 'WinGX routine CIF_UPDATE'
_audit_update_record
;
2019-03-14 deposited with the CCDC.	2019-11-04 downloaded from the CCDC.
;
_cell_angle_alpha 90
_cell_angle_beta 93.88(5)
_cell_angle_gamma 90
_cell_formula_units_Z 4
_cell_length_a 11.875(8)
_cell_length_b 10.802(8)
_cell_length_c 20.684(13)
_cell_measurement_reflns_used 192
_cell_measurement_temperature 120(2)
_cell_measurement_theta_max 11.93
_cell_measurement_theta_min 3.49
_cell_volume 2647(3)
_computing_cell_refinement 'STOE X-AREA'
_computing_data_collection 'STOE X-AREA'
_computing_data_reduction 'STOE X-RED'
_computing_structure_refinement 'SHELXL-2014/7 (Sheldrick, 2014)'
_diffrn_ambient_temperature 120(2)
_diffrn_detector 'image plate (34 cm diameter)'
_diffrn_detector_area_resol_mean 6.67
_diffrn_detector_type STOE
_diffrn_measured_fraction_theta_full 0.997
_diffrn_measured_fraction_theta_max 0.997
_diffrn_measurement_device '2-circle goniometer'
_diffrn_measurement_device_type 'STOE IPDS 2T'
_diffrn_measurement_method 'rotation method'
_diffrn_radiation_monochromator 'parabolic x-ray mirror'
_diffrn_radiation_type MoK\a
_diffrn_radiation_wavelength 0.71073
_diffrn_reflns_av_R_equivalents 0.0648
_diffrn_reflns_av_unetI/netI 0.0531
_diffrn_reflns_Laue_measured_fraction_full 0.997
_diffrn_reflns_Laue_measured_fraction_max 0.997
_diffrn_reflns_limit_h_max 14
_diffrn_reflns_limit_h_min -14
_diffrn_reflns_limit_k_max 13
_diffrn_reflns_limit_k_min -13
_diffrn_reflns_limit_l_max 24
_diffrn_reflns_limit_l_min -25
_diffrn_reflns_number 19707
_diffrn_reflns_point_group_measured_fraction_full 0.997
_diffrn_reflns_point_group_measured_fraction_max 0.997
_diffrn_reflns_theta_full 25.999
_diffrn_reflns_theta_max 25.999
_diffrn_reflns_theta_min 2.528
_diffrn_source 'GeniX Mo, 0.05 x 0.05 mm2 microfocus'
_exptl_absorpt_coefficient_mu 0.964
_exptl_absorpt_correction_T_max 0.9278
_exptl_absorpt_correction_T_min 0.8563
_exptl_absorpt_correction_type integration
_exptl_absorpt_process_details '(HABITUS; Herrendorf, 1997)'
_exptl_crystal_colour yellow
_exptl_crystal_density_diffrn 1.304
_exptl_crystal_description plate
_exptl_crystal_F_000 1072
_exptl_crystal_size_max 0.178
_exptl_crystal_size_mid 0.143
_exptl_crystal_size_min 0.096
_platon_squeeze_details
;
TITL
CELL   11.8750   10.8020   20.6840     90.00     93.88     90.00
SPGR P21/c
# Solvent Accessible Volume =     555.5
# Electrons Found in S.A.V. =     146.5
# Note: Atoms in Void as Cxxx and Qxxx all others
C101 0.362 0.533 0.144 !       4.79 eA-3
C102 0.862 0.069 0.451 !       4.49 eA-3
Q103 0.234 0.608 0.014 !       4.02 eA-3
C104 0.357 0.415 0.138 !       3.62 eA-3
C105 0.314 0.350 0.157 !       2.41 eA-3
C106 0.767 0.094 0.387 !       2.21 eA-3
C107 0.609 0.567 0.029 !       1.61 eA-3
Q108 0.902 0.140 0.328 !       1.14 eA-3
Q109 0.829 0.259 0.314 !       1.05 eA-3
Q110 0.879 0.145 0.370 !       0.96 eA-3
C111 0.281 0.477 0.139 !       0.94 eA-3
Q112 0.968 0.149 0.405 !       0.91 eA-3
Q113 0.967 0.253 0.342 !       0.90 eA-3
Q114 0.836 0.423 0.326 !       0.88 eA-3
C115 0.500 0.500 0.000 !       0.86 eA-3
C116 0.578 0.866 0.391 !       0.80 eA-3
Q117 0.873 0.636 0.089 !       0.79 eA-3
Q118 0.080 0.363 0.436 !       0.79 eA-3
Q119 0.955 0.767 0.110 !       0.78 eA-3
C120 0.471 0.986 0.472 !       0.78 eA-3
Q121 0.029 0.334 0.358 !       0.77 eA-3
Q122 0.188 0.764 0.120 !       0.76 eA-3
Q123 0.982 0.770 0.061 !       0.76 eA-3
Q124 0.843 0.759 0.030 !       0.75 eA-3
Q125 0.717 0.778 0.080 !       0.74 eA-3
Q126 0.859 0.349 0.391 !       0.72 eA-3
Q127 0.218 0.642 0.203 !       0.72 eA-3
Q128 0.076 0.751 0.173 !       0.72 eA-3
Q129 0.873 0.975 0.377 !       0.71 eA-3
Q130 0.783 0.601 0.076 !       0.71 eA-3
Q131 0.203 0.439 0.139 !       0.70 eA-3
Q132 0.185 0.936 0.048 !       0.69 eA-3
Q133 0.185 0.258 0.400 !       0.69 eA-3
Q134 0.015 0.146 0.358 !       0.69 eA-3
Q135 0.405 0.490 0.218 !       0.69 eA-3
Q136 0.076 0.537 0.096 !       0.69 eA-3
Q137 0.071 0.368 0.292 !       0.69 eA-3
Q138 0.808 0.069 0.331 !       0.69 eA-3
Q139 0.257 0.662 0.155 !       0.69 eA-3
Q140 0.718 0.565 0.467 !       0.69 eA-3
Q141 0.686 0.647 0.467 !       0.69 eA-3
Q142 0.065 0.330 0.314 !       0.69 eA-3
Q143 0.921 0.251 0.383 !       0.68 eA-3
Q144 0.127 0.758 0.237 !       0.68 eA-3
Q145 0.957 0.361 0.423 !       0.67 eA-3
Q146 0.157 0.088 0.470 !       0.67 eA-3
Q147 0.876 0.715 0.098 !       0.67 eA-3
Q148 0.346 0.431 0.220 !       0.67 eA-3
Q149 0.779 0.861 0.074 !       0.67 eA-3
Q150 0.143 0.209 0.017 !       0.66 eA-3
Q151 0.166 0.542 0.216 !       0.66 eA-3
Q152 0.293 0.795 0.135 !       0.66 eA-3
Q153 0.386 0.847 0.030 !       0.65 eA-3
Q154 0.799 0.642 0.483 !       0.65 eA-3
C155 0.297 0.542 0.048 !       0.65 eA-3
Q156 0.085 0.153 0.453 !       0.65 eA-3
Q157 0.214 0.120 0.486 !       0.65 eA-3
Q158 0.207 0.354 0.468 !       0.64 eA-3
C159 0.643 0.800 0.391 !       0.64 eA-3
Q160 0.922 0.368 0.329 !       0.64 eA-3
Q161 0.078 0.632 0.671 !       0.64 eA-3
Q162 0.343 0.865 0.217 !       0.64 eA-3
Q163 0.313 0.409 0.483 !       0.63 eA-3
Q164 0.185 0.327 0.184 !       0.63 eA-3
Q165 0.295 0.906 0.081 !       0.63 eA-3
Q166 0.497 0.342 0.466 !       0.62 eA-3
Q167 0.747 0.963 0.310 !       0.61 eA-3
Q168 0.314 0.944 0.028 !       0.61 eA-3
Q169 0.059 0.854 0.214 !       0.61 eA-3
Q170 0.950 0.546 0.043 !       0.61 eA-3
Q171 0.797 0.434 0.501 !       0.61 eA-3
Q172 0.049 0.048 0.450 !       0.61 eA-3
Q173 0.829 0.922 0.187 !       0.60 eA-3
C174 0.436 0.522 0.091 !       0.60 eA-3
Q175 0.219 0.866 0.186 !       0.59 eA-3
Q176 0.183 0.433 0.215 !       0.59 eA-3
Q177 0.158 0.391 0.033 !       0.59 eA-3
Q178 0.704 0.256 0.329 !       0.59 eA-3
Q179 0.834 0.770 0.202 !       0.59 eA-3
Q180 0.472 0.429 0.219 !       0.59 eA-3
Q181 0.669 0.843 0.015 !       0.59 eA-3
Q182 0.309 0.253 0.014 !       0.59 eA-3
Q183 0.688 0.221 0.262 !       0.58 eA-3
Q184 0.143 0.265 0.325 !       0.58 eA-3
Q185 0.063 0.163 0.124 !       0.58 eA-3
Q186 0.296 0.226 0.032 !       0.57 eA-3
Q187 0.613 0.439 0.200 !       0.57 eA-3
C188 0.996 0.453 0.000 !       0.56 eA-3
Q189 0.383 0.017 0.045 !       0.56 eA-3
Q190 0.731 0.398 0.360 !       0.56 eA-3
Q191 0.124 0.359 0.386 !       0.56 eA-3
Q192 0.316 0.934 0.056 !       0.56 eA-3
Q193 0.857 0.821 0.129 !       0.56 eA-3
Q194 0.204 0.420 0.267 !       0.55 eA-3
Q195 0.667 0.920 0.235 !       0.54 eA-3
Q196 0.251 0.809 0.202 !       0.54 eA-3
Q197 0.919 0.831 0.375 !       0.53 eA-3
Q198 0.703 0.260 0.785 !       0.53 eA-3
Q199 0.469 0.403 0.251 !       0.53 eA-3
;
_refine_diff_density_max 0.763
_refine_diff_density_min -1.302
_refine_diff_density_rms 0.195
_refine_ls_extinction_method none
_refine_ls_goodness_of_fit_ref 1.059
_refine_ls_hydrogen_treatment constr
_refine_ls_matrix_type full
_refine_ls_number_parameters 318
_refine_ls_number_reflns 5196
_refine_ls_number_restraints 0
_refine_ls_restrained_S_all 1.059
_refine_ls_R_factor_all 0.0897
_refine_ls_R_factor_gt 0.0578
_refine_ls_shift/su_max 0.001
_refine_ls_shift/su_mean 0
_refine_ls_structure_factor_coef Fsqd
_refine_ls_weighting_details 'w=1/[\s^2^(Fo^2^)+(0.1648P)^2^] where P=(Fo^2^+2Fc^2^)/3'
_refine_ls_weighting_scheme calc
_refine_ls_wR_factor_gt 0.1719
_refine_ls_wR_factor_ref 0.2305
_reflns_Friedel_coverage 0
_reflns_number_gt 3733
_reflns_number_total 5196
_reflns_threshold_expression 'I > 2\s(I)'
_cod_data_source_file c9dt03304a2.cif
_cod_data_source_block am_6_sq
_cod_original_sg_symbol_H-M 'P 21/c'
_cod_database_code 7701487
_platon_squeeze_void_probe_radius 1.20

loop_
_symmetry_equiv_pos_as_xyz
x,y,z
-x,1/2+y,1/2-z
-x,-y,-z
x,1/2-y,1/2+z

loop_
_atom_site_label
_atom_site_type_symbol
_atom_site_fract_x
_atom_site_fract_y
_atom_site_fract_z
_atom_site_U_iso_or_equiv
_atom_site_adp_type
_atom_site_occupancy
_atom_site_site_symmetry_order
_atom_site_calc_flag
_atom_site_refinement_flags_posn
_atom_site_refinement_flags_adp
C1 C -0.1192(4) 0.3927(4) 0.3581(2) 0.0304(10) Uani 1 1 d . .
H1 H -0.1316 0.314 0.3744 0.036 Uiso 1 1 calc R U
C2 C -0.2032(4) 0.4400(5) 0.3106(2) 0.0291(10) Uani 1 1 d . .
C3 C -0.2083(4) 0.5658(4) 0.2895(2) 0.0276(9) Uani 1 1 d . .
C4 C -0.2944(4) 0.5962(4) 0.2400(2) 0.0295(10) Uani 1 1 d . .
C5 C -0.3689(4) 0.5088(5) 0.2144(3) 0.0357(11) Uani 1 1 d . .
H5 H -0.4233 0.5311 0.1821 0.043 Uiso 1 1 calc R U
C6 C -0.3631(5) 0.3856(5) 0.2371(3) 0.0395(12) Uani 1 1 d . .
H6 H -0.4143 0.327 0.2201 0.047 Uiso 1 1 calc R U
C7 C -0.2816(5) 0.3526(5) 0.2844(3) 0.0386(12) Uani 1 1 d . .
H7 H -0.2782 0.2713 0.2993 0.046 Uiso 1 1 calc R U
C8 C -0.3794(5) 0.7507(5) 0.1714(3) 0.0432(13) Uani 1 1 d . .
H8A H -0.3652 0.7105 0.1314 0.065 Uiso 1 1 calc R U
H8B H -0.3786 0.8388 0.1655 0.065 Uiso 1 1 calc R U
H8C H -0.4519 0.7257 0.1847 0.065 Uiso 1 1 calc R U
C9 C 0.0374(4) 0.3889(4) 0.4314(2) 0.0298(10) Uani 1 1 d . .
C10 C -0.0079(4) 0.3628(4) 0.4896(2) 0.0286(10) Uani 1 1 d . .
H10 H -0.0851 0.3739 0.4924 0.034 Uiso 1 1 calc R U
C11 C 0.1639(4) 0.3033(5) 0.5368(3) 0.0351(11) Uani 1 1 d . .
H11 H 0.2085 0.2769 0.5728 0.042 Uiso 1 1 calc R U
C12 C 0.2143(4) 0.3213(5) 0.4798(3) 0.0356(11) Uani 1 1 d . .
H12 H 0.2905 0.3039 0.4772 0.043 Uiso 1 1 calc R U
C13 C 0.1506(4) 0.3658(4) 0.4260(3) 0.0344(11) Uani 1 1 d . .
H13 H 0.1836 0.3798 0.3871 0.041 Uiso 1 1 calc R U
C15 C 0.2091(4) 0.5638(5) 0.2761(2) 0.0348(11) Uani 1 1 d . .
H15 H 0.2362 0.5286 0.2391 0.042 Uiso 1 1 calc R U
C16 C 0.2916(4) 0.5952(4) 0.3281(2) 0.0344(11) Uani 1 1 d . .
C17 C 0.2649(4) 0.6321(4) 0.3908(2) 0.0309(10) Uani 1 1 d . .
C18 C 0.3564(5) 0.6490(5) 0.4391(3) 0.0407(12) Uani 1 1 d . .
C19 C 0.4650(5) 0.6340(6) 0.4240(3) 0.0468(14) Uani 1 1 d . .
H19 H 0.5232 0.6475 0.4556 0.056 Uiso 1 1 calc R U
C20 C 0.4909(5) 0.5986(6) 0.3615(3) 0.0480(14) Uani 1 1 d . .
H20 H 0.5657 0.5889 0.3519 0.058 Uiso 1 1 calc R U
C21 C 0.4049(4) 0.5779(5) 0.3142(3) 0.0386(11) Uani 1 1 d . .
H21 H 0.422 0.5525 0.2731 0.046 Uiso 1 1 calc R U
C22 C 0.4077(6) 0.6860(8) 0.5511(3) 0.0621(18) Uani 1 1 d . .
H22A H 0.4635 0.7465 0.5415 0.093 Uiso 1 1 calc R U
H22B H 0.4429 0.6064 0.5566 0.093 Uiso 1 1 calc R U
H22C H 0.374 0.7088 0.5903 0.093 Uiso 1 1 calc R U
C23 C 0.0369(4) 0.5278(4) 0.2217(2) 0.0278(9) Uani 1 1 d . .
C24 C 0.0428(4) 0.4022(4) 0.2089(2) 0.0317(10) Uani 1 1 d . .
H24 H 0.0939 0.3547 0.2344 0.038 Uiso 1 1 calc R U
C25 C -0.0969(4) 0.4150(5) 0.1270(3) 0.0368(11) Uani 1 1 d . .
H25 H -0.1448 0.3766 0.0957 0.044 Uiso 1 1 calc R U
C26 C -0.1069(5) 0.5415(5) 0.1355(3) 0.0372(11) Uani 1 1 d . .
H26 H -0.158 0.5872 0.1091 0.045 Uiso 1 1 calc R U
C27 C -0.0401(4) 0.5983(5) 0.1834(2) 0.0320(10) Uani 1 1 d . .
H27 H -0.0462 0.683 0.1903 0.038 Uiso 1 1 calc R U
N1 N -0.0291(3) 0.4489(3) 0.38013(19) 0.0276(8) Uani 1 1 d . .
N2 N 0.0542(3) 0.3217(4) 0.5430(2) 0.0312(9) Uani 1 1 d . .
N3 N 0.1018(3) 0.5799(4) 0.27609(19) 0.0297(8) Uani 1 1 d . .
N4 N -0.0213(4) 0.3449(4) 0.1618(2) 0.0312(9) Uani 1 1 d . .
O1 O -0.1411(3) 0.6523(3) 0.31114(16) 0.0311(7) Uani 1 1 d . .
O2 O -0.2942(3) 0.7167(3) 0.21996(17) 0.0365(8) Uani 1 1 d . .
O3 O 0.1641(3) 0.6499(3) 0.40885(17) 0.0304(7) Uani 1 1 d . .
O4 O 0.3234(3) 0.6809(4) 0.4994(2) 0.0478(10) Uani 1 1 d . .
Zn1 Zn 0.01229(4) 0.64636(5) 0.35820(3) 0.0285(2) Uani 1 1 d . .

loop_
_atom_site_aniso_label
_atom_site_aniso_U_11
_atom_site_aniso_U_22
_atom_site_aniso_U_33
_atom_site_aniso_U_23
_atom_site_aniso_U_13
_atom_site_aniso_U_12
C1 0.034(2) 0.027(2) 0.030(2) 0.0012(18) -0.0024(19) -0.0022(19)
C2 0.029(2) 0.036(2) 0.022(2) 0.0043(18) 0.0025(18) 0.0022(19)
C3 0.028(2) 0.032(2) 0.023(2) -0.0008(18) 0.0046(17) 0.0033(18)
C4 0.025(2) 0.030(2) 0.033(3) 0.0005(19) 0.0012(18) 0.0010(18)
C5 0.030(2) 0.040(3) 0.037(3) -0.001(2) -0.004(2) -0.003(2)
C6 0.040(3) 0.035(3) 0.043(3) -0.004(2) -0.001(2) -0.011(2)
C7 0.042(3) 0.037(3) 0.037(3) -0.003(2) 0.006(2) -0.007(2)
C8 0.042(3) 0.047(3) 0.040(3) 0.008(2) -0.007(2) 0.001(2)
C9 0.039(3) 0.021(2) 0.029(2) 0.0018(17) 0.0004(19) 0.0032(18)
C10 0.035(2) 0.028(2) 0.023(2) 0.0019(17) 0.0025(18) 0.0013(18)
C11 0.035(3) 0.034(2) 0.036(3) 0.000(2) -0.006(2) 0.005(2)
C12 0.030(2) 0.029(2) 0.046(3) 0.001(2) -0.002(2) 0.0030(19)
C13 0.036(3) 0.035(3) 0.033(3) -0.002(2) 0.007(2) 0.003(2)
C15 0.040(3) 0.033(2) 0.031(3) 0.000(2) 0.003(2) -0.002(2)
C16 0.041(3) 0.028(2) 0.035(3) -0.0001(19) 0.002(2) -0.001(2)
C17 0.036(3) 0.028(2) 0.030(3) -0.0010(18) 0.0050(19) 0.0018(18)
C18 0.041(3) 0.040(3) 0.041(3) -0.009(2) -0.002(2) 0.002(2)
C19 0.033(3) 0.062(4) 0.044(3) -0.012(3) -0.008(2) 0.001(2)
C20 0.032(3) 0.054(3) 0.058(4) -0.013(3) 0.002(3) 0.003(2)
C21 0.039(3) 0.044(3) 0.033(3) -0.003(2) 0.008(2) 0.002(2)
C22 0.053(4) 0.089(5) 0.043(4) -0.020(3) -0.009(3) 0.003(4)
C23 0.030(2) 0.032(2) 0.021(2) -0.0020(17) 0.0021(18) -0.0001(18)
C24 0.034(2) 0.029(2) 0.032(3) 0.0034(19) 0.0010(19) 0.0012(19)
C25 0.039(3) 0.030(3) 0.041(3) -0.004(2) -0.005(2) 0.004(2)
C26 0.041(3) 0.033(3) 0.037(3) 0.001(2) -0.004(2) 0.001(2)
C27 0.035(2) 0.030(2) 0.030(2) -0.0007(19) 0.0003(19) 0.0026(19)
N1 0.030(2) 0.0268(19) 0.026(2) 0.0019(15) 0.0011(16) -0.0007(15)
N2 0.035(2) 0.0264(19) 0.032(2) 0.0001(16) -0.0008(17) 0.0001(16)
N3 0.033(2) 0.0278(19) 0.028(2) 0.0041(15) 0.0025(16) -0.0022(16)
N4 0.038(2) 0.027(2) 0.028(2) -0.0002(15) 0.0004(17) -0.0006(16)
O1 0.0335(18) 0.0311(17) 0.0278(18) 0.0011(13) -0.0043(14) -0.0022(13)
O2 0.0345(18) 0.0358(19) 0.037(2) 0.0042(15) -0.0103(15) 0.0008(14)
O3 0.0258(16) 0.0350(18) 0.0302(18) 0.0033(13) -0.0009(13) -0.0005(13)
O4 0.038(2) 0.064(3) 0.041(2) -0.0136(19) -0.0059(16) 0.0063(18)
Zn1 0.0286(3) 0.0272(3) 0.0290(3) 0.0007(2) -0.0037(2) 0.0000(2)

loop_
_atom_type_symbol
_atom_type_description
_atom_type_scat_dispersion_real
_atom_type_scat_dispersion_imag
_atom_type_scat_source
C C 0.0033 0.0016 'International Tables Vol C Tables 4.2.6.8 and 6.1.1.4'
H H 0 0 'International Tables Vol C Tables 4.2.6.8 and 6.1.1.4'
N N 0.0061 0.0033 'International Tables Vol C Tables 4.2.6.8 and 6.1.1.4'
O O 0.0106 0.006 'International Tables Vol C Tables 4.2.6.8 and 6.1.1.4'
Zn Zn 0.2839 1.4301 'International Tables Vol C Tables 4.2.6.8 and 6.1.1.4'

loop_
_exptl_crystal_face_index_h
_exptl_crystal_face_index_k
_exptl_crystal_face_index_l
_exptl_crystal_face_perp_dist
-17 2 14 0.041
8 5 23 0.092
27 3 10 0.118
17 -1 -8 0.114
9 -5 -26 0.086
-14 -5 -23 0.073
-12 -1 -3 0.06
-13 2 12 0.041
0 15 -10 0.045
-4 8 -21 0.082
4 17 7 0.039
7 -3 30 0.105
-2 -16 1 0.051

loop_
_geom_angle_atom_site_label_1
_geom_angle_atom_site_label_2
_geom_angle_atom_site_label_3
_geom_angle
_geom_angle_site_symmetry_1
_geom_angle_site_symmetry_3
N1 C1 C2 126.4(4) . .
N1 C1 H1 116.8 . .
C2 C1 H1 116.8 . .
C7 C2 C3 120.5(4) . .
C7 C2 C1 115.6(4) . .
C3 C2 C1 123.8(4) . .
O1 C3 C2 124.9(4) . .
O1 C3 C4 118.5(4) . .
C2 C3 C4 116.7(4) . .
O2 C4 C5 123.5(4) . .
O2 C4 C3 114.7(4) . .
C5 C4 C3 121.8(5) . .
C4 C5 C6 120.3(5) . .
C4 C5 H5 119.9 . .
C6 C5 H5 119.9 . .
C7 C6 C5 119.8(5) . .
C7 C6 H6 120.1 . .
C5 C6 H6 120.1 . .
C6 C7 C2 120.9(5) . .
C6 C7 H7 119.5 . .
C2 C7 H7 119.5 . .
O2 C8 H8A 109.5 . .
O2 C8 H8B 109.5 . .
H8A C8 H8B 109.5 . .
O2 C8 H8C 109.5 . .
H8A C8 H8C 109.5 . .
H8B C8 H8C 109.5 . .
C13 C9 C10 118.3(4) . .
C13 C9 N1 120.9(4) . .
C10 C9 N1 120.6(4) . .
N2 C10 C9 123.5(5) . .
N2 C10 H10 118.2 . .
C9 C10 H10 118.2 . .
N2 C11 C12 123.3(5) . .
N2 C11 H11 118.4 . .
C12 C11 H11 118.4 . .
C11 C12 C13 119.5(5) . .
C11 C12 H12 120.3 . .
C13 C12 H12 120.3 . .
C9 C13 C12 118.6(5) . .
C9 C13 H13 120.7 . .
C12 C13 H13 120.7 . .
N3 C15 C16 126.1(5) . .
N3 C15 H15 116.9 . .
C16 C15 H15 116.9 . .
C21 C16 C17 120.1(5) . .
C21 C16 C15 115.2(5) . .
C17 C16 C15 124.5(5) . .
O3 C17 C16 125.2(5) . .
O3 C17 C18 116.9(5) . .
C16 C17 C18 117.8(5) . .
C19 C18 O4 124.8(5) . .
C19 C18 C17 120.8(5) . .
O4 C18 C17 114.4(5) . .
C18 C19 C20 121.0(5) . .
C18 C19 H19 119.5 . .
C20 C19 H19 119.5 . .
C21 C20 C19 119.9(5) . .
C21 C20 H20 120 . .
C19 C20 H20 120 . .
C20 C21 C16 120.3(5) . .
C20 C21 H21 119.8 . .
C16 C21 H21 119.8 . .
O4 C22 H22A 109.5 . .
O4 C22 H22B 109.5 . .
H22A C22 H22B 109.5 . .
O4 C22 H22C 109.5 . .
H22A C22 H22C 109.5 . .
H22B C22 H22C 109.5 . .
C24 C23 C27 117.8(4) . .
C24 C23 N3 120.2(4) . .
C27 C23 N3 121.9(4) . .
N4 C24 C23 123.7(4) . .
N4 C24 H24 118.1 . .
C23 C24 H24 118.1 . .
N4 C25 C26 123.2(5) . .
N4 C25 H25 118.4 . .
C26 C25 H25 118.4 . .
C27 C26 C25 118.9(5) . .
C27 C26 H26 120.5 . .
C25 C26 H26 120.5 . .
C26 C27 C23 119.4(5) . .
C26 C27 H27 120.3 . .
C23 C27 H27 120.3 . .
C1 N1 C9 116.9(4) . .
C1 N1 Zn1 124.4(3) . .
C9 N1 Zn1 117.5(3) . .
C11 N2 C10 116.7(4) . .
C11 N2 Zn1 120.9(3) . 3_566
C10 N2 Zn1 118.7(3) . 3_566
C15 N3 C23 115.2(4) . .
C15 N3 Zn1 125.4(3) . .
C23 N3 Zn1 118.3(3) . .
C25 N4 C24 116.9(4) . .
C25 N4 Zn1 119.3(3) . 2_545
C24 N4 Zn1 123.7(3) . 2_545
C3 O1 Zn1 131.7(3) . .
C4 O2 C8 116.3(4) . .
C17 O3 Zn1 131.2(3) . .
C18 O4 C22 117.6(5) . .
O1 Zn1 O3 176.36(14) . .
O1 Zn1 N3 96.14(15) . .
O3 Zn1 N3 86.87(15) . .
O1 Zn1 N4 86.06(14) . 2
O3 Zn1 N4 91.49(14) . 2
N3 Zn1 N4 98.19(16) . 2
O1 Zn1 N1 85.67(14) . .
O3 Zn1 N1 96.50(13) . .
N3 Zn1 N1 88.25(15) . .
N4 Zn1 N1 170.01(15) 2 .
O1 Zn1 N2 94.14(15) . 3_566
O3 Zn1 N2 83.27(15) . 3_566
N3 Zn1 N2 165.55(15) . 3_566
N4 Zn1 N2 92.62(15) 2 3_566
N1 Zn1 N2 82.41(14) . 3_566

loop_
_geom_bond_atom_site_label_1
_geom_bond_atom_site_label_2
_geom_bond_distance
_geom_bond_site_symmetry_2
C1 N1 1.286(6) .
C1 C2 1.447(6) .
C1 H1 0.93 .
C2 C7 1.408(7) .
C2 C3 1.427(7) .
C3 O1 1.289(6) .
C3 C4 1.434(6) .
C4 O2 1.367(6) .
C4 C5 1.374(7) .
C5 C6 1.411(7) .
C5 H5 0.93 .
C6 C7 1.376(8) .
C6 H6 0.93 .
C7 H7 0.93 .
C8 O2 1.425(6) .
C8 H8A 0.96 .
C8 H8B 0.96 .
C8 H8C 0.96 .
C9 C13 1.379(7) .
C9 C10 1.380(7) .
C9 N1 1.434(6) .
C10 N2 1.362(6) .
C10 H10 0.93 .
C11 N2 1.333(6) .
C11 C12 1.371(8) .
C11 H11 0.93 .
C12 C13 1.388(7) .
C12 H12 0.93 .
C13 H13 0.93 .
C15 N3 1.286(7) .
C15 C16 1.446(7) .
C15 H15 0.93 .
C16 C21 1.406(7) .
C16 C17 1.414(7) .
C17 O3 1.292(6) .
C17 C18 1.437(8) .
C18 C19 1.357(8) .
C18 O4 1.377(7) .
C19 C20 1.402(8) .
C19 H19 0.93 .
C20 C21 1.384(8) .
C20 H20 0.93 .
C21 H21 0.93 .
C22 O4 1.416(7) .
C22 H22A 0.96 .
C22 H22B 0.96 .
C22 H22C 0.96 .
C23 C24 1.385(7) .
C23 C27 1.395(7) .
C23 N3 1.435(6) .
C24 N4 1.347(6) .
C24 H24 0.93 .
C25 N4 1.346(6) .
C25 C26 1.384(7) .
C25 H25 0.93 .
C26 C27 1.372(7) .
C26 H26 0.93 .
C27 H27 0.93 .
N1 Zn1 2.242(4) .
N2 Zn1 2.265(4) 3_566
N3 Zn1 2.185(4) .
N4 Zn1 2.188(4) 2_545
O1 Zn1 2.008(4) .
O3 Zn1 2.023(4) .
Zn1 N4 2.188(4) 2
Zn1 N2 2.265(4) 3_566

loop_
_geom_torsion_atom_site_label_1
_geom_torsion_atom_site_label_2
_geom_torsion_atom_site_label_3
_geom_torsion_atom_site_label_4
_geom_torsion
_geom_torsion_site_symmetry_4
N1 C1 C2 C7 167.3(5) .
N1 C1 C2 C3 -11.8(8) .
C7 C2 C3 O1 179.2(4) .
C1 C2 C3 O1 -1.7(7) .
C7 C2 C3 C4 -1.5(7) .
C1 C2 C3 C4 177.6(4) .
O1 C3 C4 O2 1.1(6) .
C2 C3 C4 O2 -178.2(4) .
O1 C3 C4 C5 179.8(4) .
C2 C3 C4 C5 0.5(7) .
O2 C4 C5 C6 179.3(5) .
C3 C4 C5 C6 0.7(8) .
C4 C5 C6 C7 -0.8(8) .
C5 C6 C7 C2 -0.2(8) .
C3 C2 C7 C6 1.4(8) .
C1 C2 C7 C6 -177.8(5) .
C13 C9 C10 N2 3.6(7) .
N1 C9 C10 N2 -170.8(4) .
N2 C11 C12 C13 2.7(8) .
C10 C9 C13 C12 -2.0(7) .
N1 C9 C13 C12 172.3(4) .
C11 C12 C13 C9 -0.9(7) .
N3 C15 C16 C21 -174.9(5) .
N3 C15 C16 C17 9.6(8) .
C21 C16 C17 O3 -179.6(5) .
C15 C16 C17 O3 -4.4(8) .
C21 C16 C17 C18 -1.0(7) .
C15 C16 C17 C18 174.2(5) .
O3 C17 C18 C19 -179.0(5) .
C16 C17 C18 C19 2.3(8) .
O3 C17 C18 O4 0.8(7) .
C16 C17 C18 O4 -177.9(5) .
O4 C18 C19 C20 178.5(6) .
C17 C18 C19 C20 -1.7(9) .
C18 C19 C20 C21 -0.2(10) .
C19 C20 C21 C16 1.5(9) .
C17 C16 C21 C20 -0.9(8) .
C15 C16 C21 C20 -176.5(5) .
C27 C23 C24 N4 0.1(7) .
N3 C23 C24 N4 175.1(4) .
N4 C25 C26 C27 -2.9(8) .
C25 C26 C27 C23 0.9(8) .
C24 C23 C27 C26 0.4(7) .
N3 C23 C27 C26 -174.5(5) .
C2 C1 N1 C9 174.7(4) .
C2 C1 N1 Zn1 7.2(7) .
C13 C9 N1 C1 125.7(5) .
C10 C9 N1 C1 -60.1(6) .
C13 C9 N1 Zn1 -66.0(5) .
C10 C9 N1 Zn1 108.2(4) .
C12 C11 N2 C10 -1.3(7) .
C12 C11 N2 Zn1 -159.2(4) 3_566
C9 C10 N2 C11 -1.9(7) .
C9 C10 N2 Zn1 156.4(4) 3_566
C16 C15 N3 C23 -173.0(5) .
C16 C15 N3 Zn1 -5.1(7) .
C24 C23 N3 C15 58.4(6) .
C27 C23 N3 C15 -126.8(5) .
C24 C23 N3 Zn1 -110.4(4) .
C27 C23 N3 Zn1 64.4(5) .
C26 C25 N4 C24 3.3(8) .
C26 C25 N4 Zn1 -178.7(4) 2_545
C23 C24 N4 C25 -2.0(8) .
C23 C24 N4 Zn1 -179.8(4) 2_545
C2 C3 O1 Zn1 19.6(7) .
C4 C3 O1 Zn1 -159.7(3) .
C5 C4 O2 C8 2.1(7) .
C3 C4 O2 C8 -179.2(4) .
C16 C17 O3 Zn1 -5.1(7) .
C18 C17 O3 Zn1 176.3(3) .
C19 C18 O4 C22 -6.9(9) .
C17 C18 O4 C22 173.3(6) .

loop_
_platon_squeeze_void_nr
_platon_squeeze_void_average_x
_platon_squeeze_void_average_y
_platon_squeeze_void_average_z
_platon_squeeze_void_volume
_platon_squeeze_void_count_electrons
_platon_squeeze_void_content
1 0.000 0.000 0.500 265 74 ' '
2 0.426 0.500 0.000 265 74 ' '
